data_9000993
loop_
_publ_author_name
'Smith, J. V.'
'Artioli, G.'

_publ_section_title 'Low albite, NaAlSi3O8: Neutron diffraction study of crystal structure at 13 K'
_journal_name_full 'American Mineralogist'
_journal_page_first 727
_journal_page_last 733
_journal_volume 71
_journal_year 1986
_chemical_compound_source 'Amelia, Virginia, USA'
_chemical_formula_sum 'Al Na O8 Si3'
_chemical_name_mineral Albite
_space_group_IT_number 2
_symmetry_space_group_name_Hall '-P 1 (1/2*x+1/2*y,1/2*x-1/2*y,-z)'
_symmetry_space_group_name_H-M 'C -1'
_cell_angle_alpha 94.218
_cell_angle_beta 116.803
_cell_angle_gamma 87.707
_cell_formula_units_Z 4
_cell_length_a 8.1151
_cell_length_b 12.7621
_cell_length_c 7.1576
_cell_volume 659.829
_database_code_amcsd 0001015
_diffrn_ambient_temperature 13
_exptl_crystal_density_diffrn 2.640
_cod_original_formula_sum 'Al Si3 Na O8'
_cod_database_code 9000993

loop_
_space_group_symop_operation_xyz
x,y,z
1/2+x,1/2+y,z
-x,-y,-z
1/2-x,1/2-y,-z

loop_
_atom_site_aniso_label
_atom_site_aniso_U_11
_atom_site_aniso_U_22
_atom_site_aniso_U_33
_atom_site_aniso_U_12
_atom_site_aniso_U_13
_atom_site_aniso_U_23
Al1o 0.00260 0.00295 0.00225 -0.00042 0.00115 0.00033
Si1m 0.00223 0.00312 0.00194 0.00014 0.00101 0.00041
Si2o 0.00213 0.00271 0.00233 -0.00005 0.00094 0.00045
Si2m 0.00231 0.00312 0.00231 0.00000 0.00101 0.00049
Na 0.00431 0.00968 0.00659 -0.00056 0.00232 -0.00218
OA1 0.00540 0.00517 0.00284 -0.00009 0.00227 0.00095
OA2 0.00332 0.00320 0.00430 -0.00023 0.00138 0.00082
OBo 0.00417 0.00574 0.00523 -0.00107 0.00314 0.00016
OBm 0.00425 0.00665 0.00645 0.00084 0.00377 0.00053
OCo 0.00369 0.00377 0.00525 -0.00089 0.00185 -0.00008
OCm 0.00391 0.00353 0.00484 0.00084 0.00138 0.00074
ODo 0.00420 0.00583 0.00284 0.00056 0.00070 0.00082
ODm 0.00417 0.00591 0.00284 -0.00093 0.00019 -0.00012

loop_
_atom_site_label
_atom_site_fract_x
_atom_site_fract_y
_atom_site_fract_z
_atom_site_type_symbol
_atom_site_attached_hydrogens
Al1o 0.00896 0.16774 0.20773 Al 0
Si1m 0.00359 0.82131 0.23701 Si 0
Si2o 0.69041 0.10996 0.31323 Si 0
Si2m 0.67890 0.88190 0.35960 Si 0
Na 0.26470 0.98952 0.14441 Na 0
OA1 0.00565 0.12907 0.96644 O 0
OA2 0.58864 0.99755 0.27889 O 0
OBo 0.81264 0.10794 0.19019 O 0
OBm 0.81931 0.85141 0.25924 O 0
OCo 0.01020 0.30192 0.26814 O 0
OCm 0.02294 0.69437 0.22592 O 0
ODo 0.21013 0.10901 0.38942 O 0
ODm 0.18503 0.86821 0.43708 O 0

loop_
_cod_changelog_entry_id
_cod_changelog_entry_author
_cod_changelog_entry_date
_cod_changelog_entry_text
1
;cod-tools version 3.8.0
Id: cif_guess_AMCSD_atom_types 9581 2023-05-17 12:35:41Z saulius
;
2023-05-23T09:13:59+03:00
;Derived atom types and hydrogen counts
from atom names that follow the AMCSD naming convention
(Wat == water, O-H == hydroxyl).
;

loop_
_cod_related_entry_id
_cod_related_entry_database
_cod_related_entry_code
1 AMCSD 0001015
